data_7112924
loop_
_publ_author_name
'Liu, Tian-Fu'
'L\"u, Jian'
'Lin, Xi'
'Cao, Rong'

_publ_section_title
;
 Construction of a trigonal bipyramidal cage-based metal-organic framework
 with hydrophilic pore surface via flexible tetrapodal ligands.
;
_journal_issue 44
_journal_name_full 'Chemical communications (Cambridge, England)'
_journal_page_first 8439
_journal_page_last 8441
_journal_paper_doi 10.1039/c0cc02496a
_journal_volume 46
_journal_year 2010
_chemical_formula_sum 'C49.5 H36 N0 O19 Zn4'
_chemical_formula_weight 1196.26
_chemical_name_systematic
;
?
;
_space_group_IT_number 167
_symmetry_cell_setting trigonal
_symmetry_space_group_name_Hall '-R 3 2"c'
_symmetry_space_group_name_H-M 'R -3 c :H'
_atom_sites_solution_hydrogens geom
_atom_sites_solution_primary direct
_atom_sites_solution_secondary difmap
_audit_creation_method SHELXL-97
_cell_angle_alpha 90.00
_cell_angle_beta 90.00
_cell_angle_gamma 120.00
_cell_formula_units_Z 12
_cell_length_a 26.918(4)
_cell_length_b 26.918(4)
_cell_length_c 86.67(2)
_cell_measurement_reflns_used 8178
_cell_measurement_temperature 78(2)
_cell_measurement_theta_max 27.4797
_cell_measurement_theta_min 2.3587
_cell_volume 54386(17)
_computing_cell_refinement 'CrystalClear (Rigaku/MSC Inc., 2005)'
_computing_data_collection 'CrystalClear (Rigaku/MSC Inc., 2005)'
_computing_data_reduction 'CrystalClear (Rigaku/MSC Inc., 2005)'
_computing_molecular_graphics 'SHELXL-97 (Sheldrick, 1997)'
_computing_publication_material 'SHELXL-97 (Sheldrick, 1997)'
_computing_structure_refinement 'SHELXL-97 (Sheldrick, 1997)'
_computing_structure_solution 'SHELXS-97 (Sheldrick, 1990)'
_diffrn_ambient_temperature 78(2)
_diffrn_detector_area_resol_mean 28.5714
_diffrn_measured_fraction_theta_full 0.996
_diffrn_measured_fraction_theta_max 0.996
_diffrn_measurement_device_type
;
Saturn70 (4x4 bin mode)
;
_diffrn_measurement_method CCD_Profile_fitting
_diffrn_radiation_monochromator graphite
_diffrn_radiation_source 'fine-focus sealed tube'
_diffrn_radiation_type MoK\a
_diffrn_radiation_wavelength 0.71073
_diffrn_reflns_av_R_equivalents 0.0649
_diffrn_reflns_av_sigmaI/netI 0.0439
_diffrn_reflns_limit_h_max 34
_diffrn_reflns_limit_h_min -34
_diffrn_reflns_limit_k_max 34
_diffrn_reflns_limit_k_min -29
_diffrn_reflns_limit_l_max 107
_diffrn_reflns_limit_l_min -112
_diffrn_reflns_number 130957
_diffrn_reflns_theta_full 27.45
_diffrn_reflns_theta_max 27.45
_diffrn_reflns_theta_min 2.32
_diffrn_standards_decay_% none
_diffrn_standards_interval_count none
_diffrn_standards_interval_time none
_diffrn_standards_number none
_exptl_absorpt_coefficient_mu 0.544
_exptl_absorpt_correction_T_max 0.897
_exptl_absorpt_correction_T_min 0.897
_exptl_absorpt_correction_type multi-scan
_exptl_absorpt_process_details crystalclear
_exptl_crystal_colour Colorless
_exptl_crystal_density_diffrn 0.438
_exptl_crystal_density_method 'not measured'
_exptl_crystal_description Block
_exptl_crystal_F_000 7260
_exptl_crystal_size_max 0.2000
_exptl_crystal_size_mid 0.2000
_exptl_crystal_size_min 0.2000
_platon_squeeze_details
;
;
_refine_diff_density_max 1.039
_refine_diff_density_min -0.454
_refine_diff_density_rms 0.060
_refine_ls_extinction_method none
_refine_ls_goodness_of_fit_ref 1.038
_refine_ls_hydrogen_treatment constr
_refine_ls_matrix_type full
_refine_ls_number_parameters 219
_refine_ls_number_reflns 13777
_refine_ls_number_restraints 96
_refine_ls_restrained_S_all 1.042
_refine_ls_R_factor_all 0.1323
_refine_ls_R_factor_gt 0.0855
_refine_ls_shift/su_max 0.001
_refine_ls_shift/su_mean 0.000
_refine_ls_structure_factor_coef Fsqd
_refine_ls_weighting_details 'calc w=1/[\s^2^(Fo^2^)+(0.1730P)^2^+0.0000P] where P=(Fo^2^+2Fc^2^)/3'
_refine_ls_weighting_scheme calc
_refine_ls_wR_factor_gt 0.2446
_refine_ls_wR_factor_ref 0.2850
_reflns_number_gt 8236
_reflns_number_total 13777
_reflns_threshold_expression >2sigma(I)
_cod_data_source_file c0cc02496a.txt
_cod_data_source_block 1
_cod_depositor_comments
;
The following automatic conversions were performed:

'_exptl_absorpt_correction_type' value 'Multi-scan' changed to
'multi-scan' according to
/usr/data/users/saulius/automatic-downloads/retrospective/RSC/lib/dictionaries/cif_core.dic
dictionary named 'cif_core.dic' version 2.4.2 from 2011-04-26.

Automatic conversion script
Id: cif_fix_values 2281 2013-09-26 08:29:07Z andrius 
;
_cod_original_sg_symbol_H-M R-3c
_cod_original_formula_sum 'C49.50 H36 N0 O19 Zn4'
_cod_database_code 7112924

loop_
_symmetry_equiv_pos_as_xyz
'x, y, z'
'-y, x-y, z'
'-x+y, -x, z'
'x-y, -y, -z+1/2'
'-x, -x+y, -z+1/2'
'y, x, -z+1/2'
'x+2/3, y+1/3, z+1/3'
'-y+2/3, x-y+1/3, z+1/3'
'-x+y+2/3, -x+1/3, z+1/3'
'x-y+2/3, -y+1/3, -z+5/6'
'-x+2/3, -x+y+1/3, -z+5/6'
'y+2/3, x+1/3, -z+5/6'
'x+1/3, y+2/3, z+2/3'
'-y+1/3, x-y+2/3, z+2/3'
'-x+y+1/3, -x+2/3, z+2/3'
'x-y+1/3, -y+2/3, -z+7/6'
'-x+1/3, -x+y+2/3, -z+7/6'
'y+1/3, x+2/3, -z+7/6'
'-x, -y, -z'
'y, -x+y, -z'
'x-y, x, -z'
'-x+y, y, z-1/2'
'x, x-y, z-1/2'
'-y, -x, z-1/2'
'-x+2/3, -y+1/3, -z+1/3'
'y+2/3, -x+y+1/3, -z+1/3'
'x-y+2/3, x+1/3, -z+1/3'
'-x+y+2/3, y+1/3, z-1/6'
'x+2/3, x-y+1/3, z-1/6'
'-y+2/3, -x+1/3, z-1/6'
'-x+1/3, -y+2/3, -z+2/3'
'y+1/3, -x+y+2/3, -z+2/3'
'x-y+1/3, x+2/3, -z+2/3'
'-x+y+1/3, y+2/3, z+1/6'
'x+1/3, x-y+2/3, z+1/6'
'-y+1/3, -x+2/3, z+1/6'

loop_
_atom_site_label
_atom_site_type_symbol
_atom_site_fract_x
_atom_site_fract_y
_atom_site_fract_z
_atom_site_U_iso_or_equiv
_atom_site_adp_type
_atom_site_occupancy
_atom_site_symmetry_multiplicity
_atom_site_calc_flag
_atom_site_refinement_flags
Zn1 Zn 0.0000 0.0000 0.137282(7) 0.0782(2) Uani 1 3 d S
O1 O 0.06615(13) -0.00152(14) 0.12870(4) 0.1223(10) Uani 1 1 d .
C1 C 0.1005(2) -0.0134(2) 0.13553(6) 0.1201(14) Uani 1 1 d .
Zn2 Zn -0.072215(16) -0.064246(17) 0.167142(4) 0.08229(19) Uani 1 1 d .
O2 O 0.10458(17) -0.01898(17) 0.15042(4) 0.1428(12) Uani 1 1 d .
C2 C 0.14603(18) -0.01526(19) 0.12605(5) 0.1073(11) Uani 1 1 d U
O3 O 0.27711(11) -0.01606(11) 0.10124(3) 0.1009(7) Uani 1 1 d .
C3 C 0.15397(19) 0.0019(2) 0.11083(5) 0.1150(12) Uani 1 1 d U
H3 H 0.1300 0.0144 0.1063 0.138 Uiso 1 1 calc R
O4 O 0.43068(11) 0.06626(12) 0.06470(3) 0.1130(8) Uani 1 1 d .
C4 C 0.19702(18) 0.0011(2) 0.10206(5) 0.1146(12) Uani 1 1 d U
H4 H 0.2020 0.0125 0.0915 0.138 Uiso 1 1 calc R
O5 O 0.55197(12) 0.25585(13) 0.01310(3) 0.1138(8) Uani 1 1 d .
C5 C 0.23184(17) -0.01598(17) 0.10862(4) 0.0971(10) Uani 1 1 d U
O6 O 0.61331(14) 0.22186(17) 0.01439(5) 0.1466(13) Uani 1 1 d .
C6 C 0.2235(2) -0.0345(2) 0.12345(6) 0.1271(13) Uani 1 1 d U
H6 H 0.2469 -0.0481 0.1277 0.153 Uiso 1 1 calc R
O7 O 0.0000 0.0000 0.15975(4) 0.0712(8) Uani 1 3 d S
C7 C 0.1809(2) -0.0339(2) 0.13249(5) 0.1277(13) Uani 1 1 d U
H7 H 0.1759 -0.0460 0.1429 0.153 Uiso 1 1 calc R
C8 C 0.29692(14) 0.01583(14) 0.08739(4) 0.0840(8) Uani 1 1 d .
H8A H 0.3009 0.0542 0.0887 0.101 Uiso 1 1 calc R
H8B H 0.2692 -0.0042 0.0790 0.101 Uiso 1 1 calc R
C9 C 0.35540(15) 0.02206(15) 0.0833 0.0760(10) Uani 1 2 d S
C10 C 0.37884(15) 0.06352(15) 0.06961(4) 0.0916(9) Uani 1 1 d .
H10A H 0.3506 0.0496 0.0611 0.110 Uiso 1 1 calc R
H10B H 0.3864 0.1021 0.0727 0.110 Uiso 1 1 calc R
C11 C 0.46036(17) 0.10422(19) 0.05313(5) 0.1148(12) Uani 1 1 d U
C12 C 0.44540(19) 0.1399(2) 0.04620(6) 0.1223(13) Uani 1 1 d U
H12 H 0.4112 0.1394 0.0492 0.147 Uiso 1 1 calc R
C13 C 0.47982(19) 0.1775(2) 0.03461(6) 0.1219(13) Uani 1 1 d U
H13 H 0.4679 0.2013 0.0296 0.146 Uiso 1 1 calc R
C14 C 0.53047(18) 0.1808(2) 0.03032(6) 0.1167(13) Uani 1 1 d U
C15 C 0.5467(2) 0.1443(2) 0.03754(6) 0.1350(15) Uani 1 1 d U
H15 H 0.5815 0.1458 0.0347 0.162 Uiso 1 1 calc R
C16 C 0.5116(2) 0.1061(2) 0.04880(6) 0.1354(15) Uani 1 1 d U
H16 H 0.5223 0.0811 0.0536 0.162 Uiso 1 1 calc R
C17 C 0.56761(19) 0.2223(2) 0.01848(5) 0.1132(13) Uani 1 1 d .

loop_
_atom_site_aniso_label
_atom_site_aniso_U_11
_atom_site_aniso_U_22
_atom_site_aniso_U_33
_atom_site_aniso_U_23
_atom_site_aniso_U_13
_atom_site_aniso_U_12
Zn1 0.0854(3) 0.0854(3) 0.0640(4) 0.000 0.000 0.04270(15)
O1 0.122(2) 0.144(2) 0.119(3) 0.0109(18) 0.0243(17) 0.080(2)
C1 0.148(4) 0.135(3) 0.104(3) 0.018(3) 0.034(3) 0.091(3)
Zn2 0.0869(3) 0.0920(3) 0.0677(3) 0.00295(16) -0.00030(16) 0.0445(2)
O2 0.177(3) 0.186(3) 0.113(3) 0.024(2) 0.038(2) 0.127(3)
C2 0.116(3) 0.130(3) 0.095(3) 0.021(2) 0.028(2) 0.076(2)
O3 0.1118(17) 0.1178(17) 0.0816(16) 0.0156(13) 0.0276(13) 0.0639(14)
C3 0.112(3) 0.157(3) 0.093(3) 0.012(2) 0.016(2) 0.080(2)
O4 0.1032(17) 0.1250(19) 0.118(2) 0.0383(16) 0.0370(15) 0.0624(15)
C4 0.115(3) 0.156(3) 0.084(2) 0.009(2) 0.0168(19) 0.076(2)
O5 0.114(2) 0.1159(19) 0.105(2) 0.0250(16) 0.0087(15) 0.0527(17)
C5 0.110(2) 0.117(2) 0.081(2) 0.0086(18) 0.0246(18) 0.068(2)
O6 0.121(2) 0.172(3) 0.153(3) 0.062(3) 0.051(2) 0.077(2)
C6 0.147(3) 0.163(3) 0.109(3) 0.026(3) 0.034(3) 0.106(3)
O7 0.0753(12) 0.0753(12) 0.063(2) 0.000 0.000 0.0377(6)
C7 0.156(3) 0.158(3) 0.100(3) 0.032(2) 0.041(2) 0.102(3)
C8 0.089(2) 0.088(2) 0.0688(19) -0.0036(15) 0.0056(15) 0.0395(16)
C9 0.0817(18) 0.0817(18) 0.061(2) -0.0019(9) 0.0019(9) 0.038(2)
C10 0.089(2) 0.093(2) 0.092(2) 0.0060(18) 0.0132(17) 0.0449(17)
C11 0.100(2) 0.127(3) 0.124(3) 0.037(2) 0.026(2) 0.061(2)
C12 0.105(3) 0.132(3) 0.134(3) 0.037(3) 0.030(2) 0.063(2)
C13 0.106(3) 0.134(3) 0.128(3) 0.042(2) 0.020(2) 0.062(2)
C14 0.101(2) 0.122(3) 0.124(3) 0.035(2) 0.025(2) 0.054(2)
C15 0.121(3) 0.146(3) 0.151(4) 0.057(3) 0.038(3) 0.077(3)
C16 0.123(3) 0.146(3) 0.152(4) 0.058(3) 0.046(3) 0.078(3)
C17 0.102(3) 0.120(3) 0.108(3) 0.030(2) 0.015(2) 0.048(2)

loop_
_atom_type_symbol
_atom_type_description
_atom_type_scat_dispersion_real
_atom_type_scat_dispersion_imag
_atom_type_scat_source
C C 0.0033 0.0016 'International Tables Vol C Tables 4.2.6.8 and 6.1.1.4'
H H 0.0000 0.0000 'International Tables Vol C Tables 4.2.6.8 and 6.1.1.4'
N N 0.0061 0.0033 'International Tables Vol C Tables 4.2.6.8 and 6.1.1.4'
O O 0.0106 0.0060 'International Tables Vol C Tables 4.2.6.8 and 6.1.1.4'
Zn Zn 0.2839 1.4301 'International Tables Vol C Tables 4.2.6.8 and 6.1.1.4'

loop_
_geom_angle_atom_site_label_1
_geom_angle_atom_site_label_2
_geom_angle_atom_site_label_3
_geom_angle
_geom_angle_site_symmetry_1
_geom_angle_site_symmetry_3
O7 Zn1 O1 112.44(12) . .
O7 Zn1 O1 112.44(12) . 3
O1 Zn1 O1 106.35(13) . 3
O7 Zn1 O1 112.44(12) . 2
O1 Zn1 O1 106.35(13) . 2
O1 Zn1 O1 106.35(13) 3 2
C1 O1 Zn1 128.1(3) . .
O1 C1 O2 127.1(4) . .
O1 C1 C2 117.7(4) . .
O2 C1 C2 114.8(5) . .
O2 Zn2 O6 115.06(19) 3 34_545
O2 Zn2 O7 111.66(15) 3 .
O6 Zn2 O7 110.67(12) 34_545 .
O2 Zn2 O5 103.99(14) 3 35_445
O6 Zn2 O5 103.84(15) 34_545 35_445
O7 Zn2 O5 111.12(10) . 35_445
C1 O2 Zn2 129.7(3) . 2
C3 C2 C7 119.3(4) . .
C3 C2 C1 120.4(4) . .
C7 C2 C1 120.3(4) . .
C5 O3 C8 117.3(3) . .
C2 C3 C4 120.4(4) . .
C2 C3 H3 119.8 . .
C4 C3 H3 119.8 . .
C11 O4 C10 116.7(3) . .
C5 C4 C3 119.8(4) . .
C5 C4 H4 120.1 . .
C3 C4 H4 120.1 . .
C17 O5 Zn2 130.1(3) . 29
C6 C5 C4 120.4(3) . .
C6 C5 O3 115.1(4) . .
C4 C5 O3 124.6(3) . .
C17 O6 Zn2 132.5(3) . 28
C5 C6 C7 120.9(4) . .
C5 C6 H6 119.6 . .
C7 C6 H6 119.6 . .
Zn1 O7 Zn2 109.15(10) . 2
Zn1 O7 Zn2 109.15(10) . 3
Zn2 O7 Zn2 109.79(10) 2 3
Zn1 O7 Zn2 109.15(10) . .
Zn2 O7 Zn2 109.79(10) 2 .
Zn2 O7 Zn2 109.79(10) 3 .
C2 C7 C6 119.2(4) . .
C2 C7 H7 120.4 . .
C6 C7 H7 120.4 . .
O3 C8 C9 108.3(3) . .
O3 C8 H8A 110.0 . .
C9 C8 H8A 110.0 . .
O3 C8 H8B 110.0 . .
C9 C8 H8B 110.0 . .
H8A C8 H8B 108.4 . .
C10 C9 C10 110.6(4) . 18_544
C10 C9 C8 111.22(19) . 18_544
C10 C9 C8 106.43(18) 18_544 18_544
C10 C9 C8 106.43(18) . .
C10 C9 C8 111.24(19) 18_544 .
C8 C9 C8 111.0(4) 18_544 .
O4 C10 C9 107.8(3) . .
O4 C10 H10A 110.2 . .
C9 C10 H10A 110.2 . .
O4 C10 H10B 110.2 . .
C9 C10 H10B 110.2 . .
H10A C10 H10B 108.5 . .
C12 C11 O4 125.8(4) . .
C12 C11 C16 119.4(4) . .
O4 C11 C16 114.7(4) . .
C11 C12 C13 120.5(4) . .
C11 C12 H12 119.7 . .
C13 C12 H12 119.7 . .
C14 C13 C12 121.2(4) . .
C14 C13 H13 119.4 . .
C12 C13 H13 119.4 . .
C13 C14 C15 118.7(4) . .
C13 C14 C17 120.7(4) . .
C15 C14 C17 120.6(4) . .
C16 C15 C14 119.7(4) . .
C16 C15 H15 120.1 . .
C14 C15 H15 120.1 . .
C15 C16 C11 120.4(4) . .
C15 C16 H16 119.8 . .
C11 C16 H16 119.8 . .
O5 C17 O6 124.7(4) . .
O5 C17 C14 117.2(4) . .
O6 C17 C14 118.2(4) . .

loop_
_geom_bond_atom_site_label_1
_geom_bond_atom_site_label_2
_geom_bond_distance
_geom_bond_site_symmetry_2
Zn1 O7 1.947(4) .
Zn1 O1 1.949(3) .
Zn1 O1 1.949(3) 3
Zn1 O1 1.949(3) 2
O1 C1 1.266(6) .
C1 O2 1.311(6) .
C1 C2 1.497(6) .
Zn2 O2 1.920(3) 3
Zn2 O6 1.923(3) 34_545
Zn2 O7 1.9541(12) .
Zn2 O5 1.966(3) 35_445
O2 Zn2 1.920(3) 2
C2 C3 1.379(6) .
C2 C7 1.382(6) .
O3 C5 1.377(4) .
O3 C8 1.416(4) .
C3 C4 1.395(5) .
C3 H3 0.9500 .
O4 C11 1.368(4) .
O4 C10 1.425(4) .
C4 C5 1.358(6) .
C4 H4 0.9500 .
O5 C17 1.261(5) .
O5 Zn2 1.966(3) 29
C5 C6 1.356(6) .
O6 C17 1.286(5) .
O6 Zn2 1.923(3) 28
C6 C7 1.397(6) .
C6 H6 0.9500 .
O7 Zn2 1.9541(12) 2
O7 Zn2 1.9541(12) 3
C7 H7 0.9500 .
C8 C9 1.538(4) .
C8 H8A 0.9900 .
C8 H8B 0.9900 .
C9 C10 1.534(4) .
C9 C10 1.534(4) 18_544
C9 C8 1.538(4) 18_544
C10 H10A 0.9900 .
C10 H10B 0.9900 .
C11 C12 1.354(6) .
C11 C16 1.406(6) .
C12 C13 1.398(6) .
C12 H12 0.9500 .
C13 C14 1.373(6) .
C13 H13 0.9500 .
C14 C15 1.405(6) .
C14 C17 1.478(6) .
C15 C16 1.390(6) .
C15 H15 0.9500 .
C16 H16 0.9500 .

loop_
_platon_squeeze_void_nr
_platon_squeeze_void_average_x
_platon_squeeze_void_average_y
_platon_squeeze_void_average_z
_platon_squeeze_void_volume
_platon_squeeze_void_count_electrons
1 -0.054 -0.065 -0.001 44086.7 1080.9
